data_2106007
loop_
_publ_author_name
'Zhang, Qi'
'Li, Meiqi'
'Mei, Xuefeng'

_publ_section_title
;
 A new polymorph of 1-hydroxy-2-naphthoic acid obtained during failed
 co-crystallization experiments
;
_journal_coeditor_code RY5063
_journal_issue 1
_journal_name_full 'Acta Crystallographica Section B'
_journal_page_first
;
;
_journal_paper_doi 10.1107/S2052520614026134
_journal_volume 71
_journal_year 2015
_chemical_formula_moiety 'C11 H8 O3'
_chemical_formula_sum 'C11 H8 O3'
_chemical_formula_weight 188.17
_chemical_name_common HNA
_chemical_name_systematic
;
 ?
;
_space_group_IT_number 14
_symmetry_cell_setting monoclinic
_symmetry_space_group_name_Hall '-P 2yn'
_symmetry_space_group_name_H-M 'P 1 21/n 1'
_atom_sites_solution_hydrogens geom
_atom_sites_solution_primary direct
_atom_sites_solution_secondary difmap
_audit_creation_method SHELXL-97
_cell_angle_alpha 90.00
_cell_angle_beta 93.901(8)
_cell_angle_gamma 90.00
_cell_formula_units_Z 4
_cell_length_a 6.9798(9)
_cell_length_b 3.8107(6)
_cell_length_c 32.790(5)
_cell_measurement_reflns_used 1909
_cell_measurement_temperature 296(2)
_cell_measurement_theta_max 26.21
_cell_measurement_theta_min 2.49
_cell_volume 870.1(2)
_computing_cell_refinement 'Bruker SAINT'
_computing_data_collection 'Bruker APEX2'
_computing_data_reduction 'Bruker SAINT'
_computing_molecular_graphics 'Bruker SHELXTL'
_computing_publication_material 'Bruker SHELXTL'
_computing_structure_refinement 'SHELXL-97 (Sheldrick, 2008)'
_computing_structure_solution 'SHELXS-97 (Sheldrick, 2008)'
_diffrn_ambient_temperature 296(2)
_diffrn_measured_fraction_theta_full 0.965
_diffrn_measured_fraction_theta_max 0.965
_diffrn_measurement_device_type 'Bruker APEX-II CCD'
_diffrn_measurement_method '\f and \w scans'
_diffrn_radiation_monochromator graphite
_diffrn_radiation_source 'fine-focus sealed tube'
_diffrn_radiation_type MoK\a
_diffrn_radiation_wavelength 0.71073
_diffrn_reflns_av_R_equivalents 0.0377
_diffrn_reflns_av_sigmaI/netI 0.0350
_diffrn_reflns_limit_h_max 7
_diffrn_reflns_limit_h_min -8
_diffrn_reflns_limit_k_max 3
_diffrn_reflns_limit_k_min -4
_diffrn_reflns_limit_l_max 38
_diffrn_reflns_limit_l_min -30
_diffrn_reflns_number 6187
_diffrn_reflns_theta_full 24.98
_diffrn_reflns_theta_max 24.98
_diffrn_reflns_theta_min 2.49
_exptl_absorpt_coefficient_mu 0.105
_exptl_absorpt_correction_type none
_exptl_crystal_colour colorless
_exptl_crystal_density_diffrn 1.436
_exptl_crystal_density_method 'not measured'
_exptl_crystal_description columnar
_exptl_crystal_F_000 392
_exptl_crystal_size_max 0.44
_exptl_crystal_size_mid 0.32
_exptl_crystal_size_min 0.11
_refine_diff_density_max 0.149
_refine_diff_density_min -0.163
_refine_ls_extinction_method none
_refine_ls_goodness_of_fit_ref 0.961
_refine_ls_hydrogen_treatment mixed
_refine_ls_matrix_type full
_refine_ls_number_parameters 133
_refine_ls_number_reflns 1491
_refine_ls_number_restraints 0
_refine_ls_restrained_S_all 0.961
_refine_ls_R_factor_all 0.0618
_refine_ls_R_factor_gt 0.0377
_refine_ls_shift/su_max 0.001
_refine_ls_shift/su_mean 0.000
_refine_ls_structure_factor_coef Fsqd
_refine_ls_weighting_details 'calc w=1/[\s^2^(Fo^2^)+(0.0538P)^2^+0.0000P] where P=(Fo^2^+2Fc^2^)/3'
_refine_ls_weighting_scheme calc
_refine_ls_wR_factor_gt 0.0851
_refine_ls_wR_factor_ref 0.0969
_reflns_number_gt 1020
_reflns_number_total 1491
_reflns_threshold_expression >2sigma(I)
_cod_data_source_file ry5063sup1.cif
_cod_data_source_block mo_I
_cod_original_sg_symbol_H-M P21/n
_cod_database_code 2106007

loop_
_symmetry_equiv_pos_as_xyz
'x, y, z'
'-x+1/2, y+1/2, -z+1/2'
'-x, -y, -z'
'x-1/2, -y-1/2, z-1/2'

loop_
_atom_site_type_symbol
_atom_site_label
_atom_site_fract_x
_atom_site_fract_y
_atom_site_fract_z
_atom_site_U_iso_or_equiv
_atom_site_adp_type
_atom_site_calc_flag
_atom_site_refinement_flags
_atom_site_occupancy
_atom_site_symmetry_multiplicity
O O3 0.25506(17) 0.8378(3) 0.99359(4) 0.0618(4) Uani d . 1 1
H H2 0.346(3) 0.937(5) 1.0124(7) 0.093 Uiso d . 1 1
O O2 0.48854(16) 0.8996(3) 0.95134(3) 0.0557(4) Uani d . 1 1
O O1 0.42771(17) 0.6877(3) 0.87621(4) 0.0566(4) Uani d . 1 1
H H1 0.493(3) 0.780(5) 0.8993(7) 0.085 Uiso d . 1 1
C C11 0.3227(2) 0.8048(4) 0.95749(5) 0.0418(4) Uani d . 1 1
C C2 0.1919(2) 0.6527(3) 0.92614(5) 0.0379(4) Uani d . 1 1
C C3 0.0036(2) 0.5550(4) 0.93476(5) 0.0441(4) Uani d . 1 1
H H3 -0.0371 0.5907 0.9609 0.053 Uiso calc R 1 1
C C4 -0.1183(2) 0.4107(4) 0.90569(5) 0.0475(4) Uani d . 1 1
H H4 -0.2414 0.3479 0.9121 0.057 Uiso calc R 1 1
C C5 -0.0614(2) 0.3540(3) 0.86576(5) 0.0421(4) Uani d . 1 1
C C6 -0.1863(3) 0.2058(4) 0.83462(6) 0.0541(5) Uani d . 1 1
H H5 -0.3104 0.1427 0.8403 0.065 Uiso calc R 1 1
C C7 -0.1271(3) 0.1547(4) 0.79662(6) 0.0632(6) Uani d . 1 1
H H6 -0.2113 0.0571 0.7765 0.076 Uiso calc R 1 1
C C10 0.1249(2) 0.4484(3) 0.85586(5) 0.0397(4) Uani d . 1 1
C C9 0.1826(3) 0.3905(4) 0.81634(5) 0.0545(5) Uani d . 1 1
H H8 0.3062 0.4504 0.8099 0.065 Uiso calc R 1 1
C C8 0.0574(3) 0.2457(5) 0.78713(5) 0.0632(5) Uani d . 1 1
H H7 0.0958 0.2083 0.7609 0.076 Uiso calc R 1 1
C C1 0.2516(2) 0.6003(3) 0.88710(5) 0.0392(4) Uani d . 1 1

loop_
_atom_site_aniso_label
_atom_site_aniso_U_11
_atom_site_aniso_U_22
_atom_site_aniso_U_33
_atom_site_aniso_U_12
_atom_site_aniso_U_13
_atom_site_aniso_U_23
O3 0.0531(8) 0.0938(9) 0.0384(8) -0.0212(6) 0.0023(6) -0.0106(6)
O2 0.0422(7) 0.0784(8) 0.0462(8) -0.0145(6) 0.0010(5) -0.0081(5)
O1 0.0428(7) 0.0800(8) 0.0474(8) -0.0089(6) 0.0068(6) -0.0060(6)
C11 0.0442(10) 0.0446(8) 0.0362(10) -0.0011(7) 0.0004(7) 0.0003(7)
C2 0.0394(9) 0.0374(8) 0.0364(9) -0.0012(6) -0.0018(7) 0.0024(6)
C3 0.0438(10) 0.0489(9) 0.0397(10) -0.0026(7) 0.0033(7) 0.0039(7)
C4 0.0392(9) 0.0502(9) 0.0524(12) -0.0051(7) -0.0006(8) 0.0043(8)
C5 0.0465(10) 0.0330(7) 0.0454(11) 0.0009(7) -0.0082(8) 0.0047(6)
C6 0.0600(12) 0.0445(9) 0.0550(13) -0.0038(8) -0.0153(9) 0.0021(8)
C7 0.0859(16) 0.0434(9) 0.0564(13) -0.0023(9) -0.0246(11) -0.0041(8)
C10 0.0479(10) 0.0336(7) 0.0367(9) 0.0043(6) -0.0028(7) 0.0023(6)
C9 0.0642(12) 0.0532(10) 0.0457(11) 0.0047(8) 0.0006(9) -0.0018(8)
C8 0.0905(16) 0.0577(10) 0.0400(12) 0.0082(10) -0.0066(10) -0.0068(8)
C1 0.0366(9) 0.0384(8) 0.0422(10) 0.0009(7) 0.0000(7) 0.0031(7)

loop_
_atom_type_symbol
_atom_type_description
_atom_type_scat_dispersion_real
_atom_type_scat_dispersion_imag
_atom_type_scat_source
C C 0.0033 0.0016 'International Tables Vol C Tables 4.2.6.8 and 6.1.1.4'
H H 0.0000 0.0000 'International Tables Vol C Tables 4.2.6.8 and 6.1.1.4'
O O 0.0106 0.0060 'International Tables Vol C Tables 4.2.6.8 and 6.1.1.4'

loop_
_geom_angle_atom_site_label_1
_geom_angle_atom_site_label_2
_geom_angle_atom_site_label_3
_geom_angle
C11 O3 H2 111.4(13)
C1 O1 H1 106.4(13)
O2 C11 O3 121.08(15)
O2 C11 C2 123.41(14)
O3 C11 C2 115.51(14)
C1 C2 C3 119.26(14)
C1 C2 C11 119.84(14)
C3 C2 C11 120.90(14)
C4 C3 C2 121.05(15)
C4 C3 H3 119.5
C2 C3 H3 119.5
C3 C4 C5 120.94(15)
C3 C4 H4 119.5
C5 C4 H4 119.5
C10 C5 C4 119.83(14)
C10 C5 C6 117.98(15)
C4 C5 C6 122.19(16)
C7 C6 C5 120.68(18)
C7 C6 H5 119.7
C5 C6 H5 119.7
C6 C7 C8 121.08(17)
C6 C7 H6 119.5
C8 C7 H6 119.5
C9 C10 C5 120.07(15)
C9 C10 C1 121.61(15)
C5 C10 C1 118.32(14)
C8 C9 C10 120.07(18)
C8 C9 H8 120.0
C10 C9 H8 120.0
C9 C8 C7 120.11(18)
C9 C8 H7 119.9
C7 C8 H7 119.9
O1 C1 C2 123.15(14)
O1 C1 C10 116.24(14)
C2 C1 C10 120.61(14)

loop_
_geom_bond_atom_site_label_1
_geom_bond_atom_site_label_2
_geom_bond_distance
O3 C11 1.3102(19)
O3 H2 0.93(2)
O2 C11 1.2417(17)
O1 C1 1.3447(18)
O1 H1 0.92(2)
C11 C2 1.449(2)
C2 C1 1.388(2)
C2 C3 1.413(2)
C3 C4 1.351(2)
C3 H3 0.9300
C4 C5 1.410(2)
C4 H4 0.9300
C5 C10 1.408(2)
C5 C6 1.414(2)
C6 C7 1.353(3)
C6 H5 0.9300
C7 C8 1.389(3)
C7 H6 0.9300
C10 C9 1.400(2)
C10 C1 1.430(2)
C9 C8 1.368(3)
C9 H8 0.9300
C8 H7 0.9300

loop_
_geom_torsion_atom_site_label_1
_geom_torsion_atom_site_label_2
_geom_torsion_atom_site_label_3
_geom_torsion_atom_site_label_4
_geom_torsion
O2 C11 C2 C1 1.3(2)
O3 C11 C2 C1 -178.66(13)
O2 C11 C2 C3 -178.95(14)
O3 C11 C2 C3 1.1(2)
C1 C2 C3 C4 0.2(2)
C11 C2 C3 C4 -179.49(13)
C2 C3 C4 C5 -0.2(2)
C3 C4 C5 C10 0.0(2)
C3 C4 C5 C6 -179.54(13)
C10 C5 C6 C7 0.5(2)
C4 C5 C6 C7 -179.97(14)
C5 C6 C7 C8 0.1(2)
C4 C5 C10 C9 179.55(13)
C6 C5 C10 C9 -0.9(2)
C4 C5 C10 C1 0.1(2)
C6 C5 C10 C1 179.64(12)
C5 C10 C9 C8 0.8(2)
C1 C10 C9 C8 -179.76(14)
C10 C9 C8 C7 -0.2(2)
C6 C7 C8 C9 -0.2(3)
C3 C2 C1 O1 179.56(12)
C11 C2 C1 O1 -0.7(2)
C3 C2 C1 C10 -0.2(2)
C11 C2 C1 C10 179.58(12)
C9 C10 C1 O1 0.8(2)
C5 C10 C1 O1 -179.73(11)
C9 C10 C1 C2 -179.47(13)
C5 C10 C1 C2 0.0(2)
